data_2006205
loop_
_publ_author_name
'Sommerer, Shaun O.'
'Jircitano, Alan J.'
'Westcott, Barry L.'
'Abboud, Khalil A.'
'Bauer, Jeanette A. Krause'

_publ_section_title
;
 Bis(di-2-pyridylmethanediol-<i>N</i>,<i>N</i>')palladium(II)
 Dichloride Tetrahydrate and
 Dichloro(di-2-pyridylmethanediol-<i>N</i>,<i>N</i>')gold(III) Chloride
;
_journal_issue 6
_journal_name_full 'Acta Crystallographica Section C'
_journal_page_first 707
_journal_page_last 710
_journal_paper_doi 10.1107/S0108270197000218
_journal_volume 53
_journal_year 1997
_chemical_formula_moiety '[Au(C~11~H~10~N~2~O~2~)Cl~2~]Cl'
_chemical_formula_sum 'C11 H10 Au Cl3 N2 O2'
_chemical_formula_weight 505.53
_chemical_name_systematic
;
 Dichloro(2,2'-dipyridylmethanediol-N,N')gold(III) Chloride
;
_space_group_IT_number 14
_symmetry_cell_setting monoclinic
_symmetry_space_group_name_Hall '-P 2yn'
_symmetry_space_group_name_H-M 'P 1 21/n 1'
_audit_creation_method SHELXTL
_cell_angle_alpha 90.00
_cell_angle_beta 95.58(3)
_cell_angle_gamma 90.00
_cell_formula_units_Z 4
_cell_length_a 9.233(2)
_cell_length_b 12.271(3)
_cell_length_c 12.627(3)
_cell_measurement_reflns_used 40
_cell_measurement_temperature 293(2)
_cell_measurement_theta_max 12
_cell_measurement_theta_min 10
_cell_volume 1423.8(6)
_computing_cell_refinement 'P3/P4-PC Software'
_computing_data_collection 'P3/P4-PC Software (Siemens, 1991)'
_computing_data_reduction 'SHELXTL-Plus (Sheldrick, 1991)'
_computing_molecular_graphics SHELXTL-Plus
_computing_publication_material SHELXTL-Plus
_computing_structure_refinement SHELXTL-Plus
_computing_structure_solution SHELXTL-Plus
_diffrn_ambient_temperature 293(2)
_diffrn_measurement_device 'Siemens P3'
_diffrn_measurement_method '\w scans'
_diffrn_radiation_monochromator graphite
_diffrn_radiation_source 'normal-focus sealed tube'
_diffrn_radiation_type MoK\a
_diffrn_radiation_wavelength 0.71073
_diffrn_reflns_av_R_equivalents 0.0638
_diffrn_reflns_av_sigmaI/netI 0.0285
_diffrn_reflns_limit_h_max 11
_diffrn_reflns_limit_h_min 0
_diffrn_reflns_limit_k_max 15
_diffrn_reflns_limit_k_min 0
_diffrn_reflns_limit_l_max 16
_diffrn_reflns_limit_l_min -16
_diffrn_reflns_number 3455
_diffrn_reflns_theta_max 27.50
_diffrn_reflns_theta_min 2.32
_diffrn_standards_decay_% '< 1'
_diffrn_standards_interval_count 100
_diffrn_standards_number 40
_exptl_absorpt_coefficient_mu 10.892
_exptl_absorpt_correction_T_max 0.1657
_exptl_absorpt_correction_T_min 0.0565
_exptl_absorpt_correction_type integration
_exptl_crystal_colour Yellow
_exptl_crystal_density_diffrn 2.358
_exptl_crystal_density_meas ?
_exptl_crystal_description Block
_exptl_crystal_F_000 944
_exptl_crystal_size_max 0.34
_exptl_crystal_size_mid 0.27
_exptl_crystal_size_min 0.23
_refine_diff_density_max 3.458
_refine_diff_density_min -1.988
_refine_ls_extinction_coef 0.0042(3)
_refine_ls_extinction_method SHELXTL
_refine_ls_goodness_of_fit_all 1.008
_refine_ls_goodness_of_fit_obs 1.061
_refine_ls_matrix_type full
_refine_ls_number_parameters 181
_refine_ls_number_reflns 3259
_refine_ls_number_restraints 0
_refine_ls_restrained_S_all 1.008
_refine_ls_restrained_S_obs 1.061
_refine_ls_R_factor_all 0.0460
_refine_ls_R_factor_obs .0365
_refine_ls_shift/esd_max 0.000
_refine_ls_shift/esd_mean 0.000
_refine_ls_structure_factor_coef Fsqd
_refine_ls_weighting_details 'w = 1/[\s^2^(Fo^2^)+(0.0680P)^2^] where P=(Fo^2^+2Fc^2^)/3'
_refine_ls_weighting_scheme calc
_refine_ls_wR_factor_all 0.0938
_refine_ls_wR_factor_obs .0898
_reflns_number_observed 2720
_reflns_number_total 3259
_reflns_observed_criterion >2sigma(I)
_cod_data_source_file fg1220.cif
_cod_data_source_block II
_cod_depositor_comments
;
The following automatic conversions were performed:
'_symmetry_cell_setting' value 'Monoclinic' changed to 'monoclinic'
according to '/home/saulius/struct/CIF-dictionaries/cif_core.dic'
dictionary named 'cif_core.dic' version 2.4.1 from 2010-06-29.

Automatic conversion script
Id: cif_fix_enum 1527 2010-12-29 10:47:43Z saulius 

The following automatic conversions were performed:

'_symmetry_cell_setting' value 'Monoclinic' changed to 'monoclinic'
according to /home/saulius/struct/CIF-dictionaries/cif_core.dic
dictionary named 'cif_core.dic' version 2.4.1 from 2010-06-29.

Automatic conversion script
Id: cif_fix_values 1715 2011-07-08 13:25:40Z adriana 

The following automatic conversions were performed:

'_exptl_crystal_density_meas' value 'not measured' was changed to '?'
- the value is perceived as not measured.

Automatic conversion script
Id: cif_fix_values 3008 2015-01-20 13:52:24Z robertas 

The following automatic conversions were performed:

'_refine_ls_weighting_scheme' value 'calc w =
1/[\s^2^(Fo^2^)+(0.0680P)^2^] where P=(Fo^2^+2Fc^2^)/3' was changed
to 'calc'. New tag '_refine_ls_weighting_details' was created. The
value of the new tag was set to 'w = 1/[\s^2^(Fo^2^)+(0.0680P)^2^]
where P=(Fo^2^+2Fc^2^)/3'.

Automatic conversion script
Id: cif_fix_values 3143 2015-03-26 13:38:13Z robertas 
;
_cod_original_cell_volume 1423.8(5)
_cod_original_sg_symbol_H-M 'P 21/n'
_cod_database_code 2006205

loop_
_symmetry_equiv_pos_as_xyz
'x, y, z'
'-x+1/2, y+1/2, -z+1/2'
'-x, -y, -z'
'x-1/2, -y-1/2, z-1/2'

loop_
_atom_site_aniso_label
_atom_site_aniso_U_11
_atom_site_aniso_U_22
_atom_site_aniso_U_33
_atom_site_aniso_U_12
_atom_site_aniso_U_13
_atom_site_aniso_U_23
Au .0239(2) .0326(2) .02415(15) .00106(9) .00533(9) .00145(9)
Cl1 .0422(9) .0563(10) .0371(9) .0049(8) .0105(7) .0180(8)
Cl2 .0289(8) .0423(9) .0430(9) -.0054(6) .0060(6) -.0002(7)
Cl3 .0391(8) .0380(9) .0335(8) -.0007(7) .0022(6) .0021(7)
O1 .024(2) .053(3) .036(3) .005(2) .006(2) -.006(2)
O2 .031(2) .032(2) .042(3) .006(2) .003(2) .002(2)
N1 .023(2) .033(3) .027(3) .003(2) .003(2) -.002(2)
N2 .024(2) .038(3) .022(3) .005(2) .003(2) .000(2)
C1 .031(3) .034(3) .029(3) .003(3) .002(2) -.009(3)
C2 .035(3) .029(3) .037(3) .007(3) .002(3) -.001(3)
C3 .045(4) .039(4) .028(3) .000(3) .003(3) .006(3)
C4 .038(4) .040(3) .028(3) .000(3) .004(3) .003(3)
C5 .025(3) .034(3) .022(3) .002(2) .010(2) -.002(2)
C6 .026(3) .032(3) .024(3) .007(2) .008(2) .004(2)
C7 .022(3) .030(3) .031(3) .001(2) -.001(2) .003(3)
C8 .030(3) .038(4) .040(4) .001(3) -.001(3) .001(3)
C9 .037(4) .038(4) .047(4) -.005(3) -.006(3) .002(3)
C10 .045(4) .031(3) .029(3) .001(3) -.006(3) -.001(3)
C11 .036(4) .039(4) .025(3) .003(3) .005(3) -.003(3)

loop_
_atom_site_label
_atom_site_fract_x
_atom_site_fract_y
_atom_site_fract_z
_atom_site_U_iso_or_equiv
_atom_site_thermal_displace_type
_atom_site_calc_flag
_atom_site_refinement_flags
_atom_site_occupancy
_atom_site_disorder_group
_atom_site_type_symbol
Au .13600(2) .20030(2) .20162(2) .02670(11) Uani d . 1 . Au
Cl1 .1465(2) .0979(2) .35241(14) .0448(4) Uani d . 1 . Cl
Cl2 -.0925(2) .14154(14) .14596(14) .0379(4) Uani d . 1 . Cl
Cl3 -.0033(2) .41599(13) .29736(13) .0369(4) Uani d . 1 . Cl
O1 .5171(5) .1946(4) .0170(4) .0374(11) Uani d . 1 . O
H1' .489(7) .148(5) -.029(5) .014(15) Uiso d . 1 . H
O2 .3283(5) .0985(4) .0829(4) .0351(10) Uani d . 1 . O
H2' .372(9) .051(7) .097(7) .04(3) Uiso d . 1 . H
N1 .1486(6) .2824(4) .0622(4) .0279(11) Uani d . 1 . N
N2 .3366(5) .2634(5) .2473(4) .0281(11) Uani d . 1 . N
C1 .0401(7) .3438(5) .0167(5) .0314(13) Uani d . 1 . C
H1 -.0466(7) .3478(5) .0484(5) .038 Uiso calc R 1 . H
C2 .0529(7) .4009(5) -.0752(5) .0341(13) Uani d . 1 . C
H2 -.0237(7) .4434(5) -.1054(5) .041 Uiso calc R 1 . H
C3 .1831(8) .3941(6) -.1227(5) .0374(15) Uani d . 1 . C
H3 .1946(8) .4329(6) -.1846(5) .045 Uiso calc R 1 . H
C4 .2954(8) .3288(6) -.0768(6) .0352(14) Uani d . 1 . C
H4 .3827(8) .3238(6) -.1076(6) .042 Uiso calc R 1 . H
C5 .2763(6) .2716(5) .0147(5) .0265(12) Uani d . 1 . C
C6 .3957(7) .2003(5) .0711(5) .0272(12) Uani d . 1 . C
C7 .4408(6) .2569(5) .1778(5) .0278(12) Uani d . 1 . C
C8 .5757(8) .3066(5) .2013(6) .0364(15) Uani d . 1 . C
H8 .6484(8) .3005(5) .1556(6) .044 Uiso calc R 1 . H
C9 .5979(8) .3655(6) .2949(6) .041(2) Uani d . 1 . C
H9 .6862(8) .4008(6) .3120(6) .049 Uiso calc R 1 . H
C10 .4909(8) .3723(5) .3628(5) .0356(15) Uani d . 1 . C
H10 .5068(8) .4119(5) .4256(5) .043 Uiso calc R 1 . H
C11 .3602(8) .3206(5) .3378(6) .0332(14) Uani d . 1 . C
H11 .2877(8) .3252(5) .3839(6) .040 Uiso calc R 1 . H

loop_
_atom_type_symbol
_atom_type_description
_atom_type_scat_dispersion_real
_atom_type_scat_dispersion_imag
_atom_type_scat_source
C C 0.0033 0.0016 'International Tables Vol C Tables 4.2.6.8 and 6.1.1.4'
H H 0.0000 0.0000 'International Tables Vol C Tables 4.2.6.8 and 6.1.1.4'
N N 0.0061 0.0033 'International Tables Vol C Tables 4.2.6.8 and 6.1.1.4'
O O 0.0106 0.0060 'International Tables Vol C Tables 4.2.6.8 and 6.1.1.4'
Cl Cl 0.1484 0.1585 'International Tables Vol C Tables 4.2.6.8 and 6.1.1.4'
Au Au -2.0133 8.8022 'International Tables Vol C Tables 4.2.6.8 and 6.1.1.4'

loop_
_geom_angle_atom_site_label_1
_geom_angle_atom_site_label_2
_geom_angle_atom_site_label_3
_geom_angle
_geom_angle_publ_flag
N2 Au N1 86.0(2) yes
N2 Au Cl2 176.0(2) yes
N1 Au Cl2 91.1(2) yes
N2 Au Cl1 90.6(2) yes
N1 Au Cl1 173.09(14) yes
Cl2 Au Cl1 92.64(7) yes
C6 O1 H1' 100.(4) ?
C6 O2 H2' 120.(7) ?
C1 N1 C5 120.3(6) yes
C1 N1 Au 123.0(4) yes
C5 N1 Au 116.7(4) yes
C11 N2 C7 120.8(6) yes
C11 N2 Au 120.5(5) yes
C7 N2 Au 118.3(4) yes
N1 C1 C2 121.9(6) yes
N1 C1 H1 119.0(4) ?
C2 C1 H1 119.0(4) ?
C1 C2 C3 118.8(6) yes
C1 C2 H2 120.6(4) ?
C3 C2 H2 120.6(4) ?
C4 C3 C2 119.5(6) yes
C4 C3 H3 120.2(4) ?
C2 C3 H3 120.2(4) ?
C5 C4 C3 119.4(7) yes
C5 C4 H4 120.3(4) ?
C3 C4 H4 120.3(4) ?
C4 C5 N1 120.0(6) yes
C4 C5 C6 122.4(6) yes
N1 C5 C6 117.5(5) yes
O1 C6 O2 113.5(5) yes
O1 C6 C5 112.7(5) yes
O2 C6 C5 104.5(5) yes
O1 C6 C7 107.2(5) yes
O2 C6 C7 113.1(5) yes
C5 C6 C7 105.7(5) yes
N2 C7 C8 120.5(6) yes
N2 C7 C6 116.2(5) yes
C8 C7 C6 123.1(6) yes
C9 C8 C7 117.8(7) yes
C9 C8 H8 121.1(4) ?
C7 C8 H8 121.1(4) ?
C10 C9 C8 120.6(7) yes
C10 C9 H9 119.7(4) ?
C8 C9 H9 119.7(4) ?
C9 C10 C11 119.9(6) yes
C9 C10 H10 120.0(4) ?
C11 C10 H10 120.0(4) ?
N2 C11 C10 120.3(7) yes
N2 C11 H11 119.9(4) ?
C10 C11 H11 119.9(4) ?

loop_
_geom_bond_atom_site_label_1
_geom_bond_atom_site_label_2
_geom_bond_site_symmetry_2
_geom_bond_distance
_geom_bond_publ_flag
Au N2 . 2.039(5) yes
Au N1 . 2.042(5) yes
Au Cl2 . 2.275(2) yes
Au Cl1 . 2.276(2) yes
O1 C6 . 1.369(8) yes
O1 H1' . .84(7) ?
O2 C6 . 1.410(8) yes
O2 H2' . .72(8) ?
N1 C1 . 1.337(8) yes
N1 C5 . 1.380(7) yes
N2 C11 . 1.341(9) yes
N2 C7 . 1.366(8) yes
C1 C2 . 1.372(9) yes
C1 H1 . .93 ?
C2 C3 . 1.397(9) yes
C2 H2 . .93 ?
C3 C4 . 1.392(10) yes
C3 H3 . .93 ?
C4 C5 . 1.378(9) yes
C4 H4 . .93 ?
C5 C6 . 1.528(8) yes
C6 C7 . 1.537(9) yes
C7 C8 . 1.393(9) yes
C8 C9 . 1.383(10) yes
C8 H8 . .93 ?
C9 C10 . 1.372(10) yes
C9 H9 . .93 ?
C10 C11 . 1.372(9) yes
C10 H10 . .93 ?
C11 H11 . .93 ?
